data_4111182
loop_
_publ_author_name
'Lan-Chang Liang'
'Pin-Shu Chien'
'Yu-Lun Huang'

_publ_section_title
;
 Intermolecular Arene C-H Activation by Nickel(II)
;
_journal_name_full 'Journal of the American Chemical Society'
_journal_page_first 15562
_journal_page_last 15563
_journal_paper_doi 10.1021/ja065505p
_journal_volume 128
_journal_year 2006
_chemical_formula_moiety 'C31 H43 N1 Ni1 P2'
_chemical_formula_sum 'C31 H43 N Ni P2'
_chemical_formula_weight 550.31
_chemical_name_systematic
;
 ?
;
_space_group_IT_number 14
_symmetry_cell_setting monoclinic
_symmetry_space_group_name_Hall '-P 2yn'
_symmetry_space_group_name_H-M 'P 1 21/n 1'
_atom_sites_solution_hydrogens geom
_atom_sites_solution_primary direct
_atom_sites_solution_secondary difmap
_audit_creation_method SHELXL-97
_cell_angle_alpha 90.00
_cell_angle_beta 93.678(2)
_cell_angle_gamma 90.00
_cell_formula_units_Z 4
_cell_length_a 9.1208(4)
_cell_length_b 16.6600(7)
_cell_length_c 19.7408(9)
_cell_measurement_reflns_used 15723
_cell_measurement_temperature 200(2)
_cell_measurement_theta_max 25.35
_cell_measurement_theta_min 2.037
_cell_volume 2993.5(2)
_computing_cell_refinement 'HKL Scalepack (Otwinowski & Minor 1997)'
_computing_data_collection 'Collect (Nonius BV, 1997-2000)'
_computing_data_reduction 'HKL Denzo and Scalepack (Otwinowski & Minor 19'
_computing_molecular_graphics 'Ortep-3 for Windows (Farrugia, 1997)'
_computing_publication_material 'WinGX publication routines (Farrugia, 1999)'
_computing_structure_refinement 'SHELXL-97 (Sheldrick, 1997)'
_computing_structure_solution 'SHELXS-86 (Sheldrick, 1986)'
_diffrn_ambient_temperature 200(2)
_diffrn_detector_area_resol_mean 9
_diffrn_measured_fraction_theta_full 0.982
_diffrn_measured_fraction_theta_max 0.982
_diffrn_measurement_device_type KappaCCD
_diffrn_measurement_method 'CCD rotation images, thick slices'
_diffrn_radiation_monochromator graphite
_diffrn_radiation_source 'fine-focus sealed tube'
_diffrn_radiation_type MoK\a
_diffrn_radiation_wavelength 0.71073
_diffrn_reflns_av_R_equivalents 0.1140
_diffrn_reflns_av_sigmaI/netI 0.1761
_diffrn_reflns_limit_h_max 10
_diffrn_reflns_limit_h_min -10
_diffrn_reflns_limit_k_max 20
_diffrn_reflns_limit_k_min -20
_diffrn_reflns_limit_l_max 23
_diffrn_reflns_limit_l_min -22
_diffrn_reflns_number 21949
_diffrn_reflns_theta_full 25.41
_diffrn_reflns_theta_max 25.41
_diffrn_reflns_theta_min 2.07
_exptl_absorpt_coefficient_mu 0.774
_exptl_absorpt_correction_T_max 0.970
_exptl_absorpt_correction_T_min 0.870
_exptl_absorpt_correction_type multi-scan
_exptl_absorpt_process_details
;
 ?
;
_exptl_crystal_colour yellow
_exptl_crystal_density_diffrn 1.221
_exptl_crystal_description prism
_exptl_crystal_F_000 1176
_exptl_crystal_size_max 0.18
_exptl_crystal_size_mid 0.12
_exptl_crystal_size_min 0.04
_refine_diff_density_max 0.803
_refine_diff_density_min -1.160
_refine_diff_density_rms 0.301
_refine_ls_extinction_coef 0.046(4)
_refine_ls_extinction_expression Fc^*^=kFc[1+0.001xFc^2^\l^3^/sin(2\q)]^-1/4^
_refine_ls_extinction_method SHELXL
_refine_ls_goodness_of_fit_ref 1.065
_refine_ls_hydrogen_treatment fixed
_refine_ls_matrix_type full
_refine_ls_number_parameters 317
_refine_ls_number_reflns 5402
_refine_ls_number_restraints 0
_refine_ls_restrained_S_all 1.065
_refine_ls_R_factor_all 0.1855
_refine_ls_R_factor_gt 0.0926
_refine_ls_shift/su_max 0.001
_refine_ls_shift/su_mean 0.000
_refine_ls_structure_factor_coef Fsqd
_refine_ls_weighting_details 'calc w=1/[\s^2^(Fo^2^)+(0.1303P)^2^+0.0000P] where P=(Fo^2^+2Fc^2^)/3'
_refine_ls_weighting_scheme calc
_refine_ls_wR_factor_gt 0.2010
_refine_ls_wR_factor_ref 0.2719
_reflns_number_gt 2842
_reflns_number_total 5402
_reflns_threshold_expression >2sigma(I)
_cod_data_source_file ja065505psi20060731_040046.cif
_cod_data_source_block 5342
_cod_original_sg_symbol_H-M 'P 21/n'
_cod_database_code 4111182

loop_
_symmetry_equiv_pos_as_xyz
'x, y, z'
'-x+1/2, y+1/2, -z+1/2'
'-x, -y, -z'
'x-1/2, -y-1/2, z-1/2'

loop_
_atom_site_label
_atom_site_type_symbol
_atom_site_fract_x
_atom_site_fract_y
_atom_site_fract_z
_atom_site_U_iso_or_equiv
_atom_site_adp_type
_atom_site_occupancy
_atom_site_symmetry_multiplicity
_atom_site_calc_flag
_atom_site_refinement_flags
Ni1 Ni 0.55837(10) 0.28007(6) 0.26393(5) 0.0345(4) Uani 1 1 d .
P1 P 0.5238(2) 0.31667(12) 0.15923(11) 0.0373(6) Uani 1 1 d .
P2 P 0.6152(2) 0.23155(12) 0.36392(11) 0.0357(6) Uani 1 1 d .
N1 N 0.7034(6) 0.2061(4) 0.2325(3) 0.0341(15) Uani 1 1 d .
C1 C 0.6264(10) 0.4082(5) 0.1396(5) 0.052(2) Uani 1 1 d .
H1 H 0.5773 0.4516 0.1607 0.063 Uiso 1 1 d R
C2 C 0.7823(11) 0.4024(7) 0.1729(6) 0.078(3) Uani 1 1 d .
H2A H 0.8363 0.4502 0.1637 0.093 Uiso 1 1 d R
H2B H 0.8299 0.3568 0.1542 0.093 Uiso 1 1 d R
H2C H 0.7789 0.3957 0.2210 0.093 Uiso 1 1 d R
C3 C 0.6282(12) 0.4258(6) 0.0630(5) 0.068(3) Uani 1 1 d .
H3A H 0.6809 0.4748 0.0564 0.081 Uiso 1 1 d R
H3B H 0.5298 0.4308 0.0431 0.081 Uiso 1 1 d R
H3C H 0.6769 0.3823 0.0419 0.081 Uiso 1 1 d R
C4 C 0.3395(8) 0.3259(5) 0.1151(4) 0.045(2) Uani 1 1 d .
H4 H 0.3510 0.3273 0.0671 0.054 Uiso 1 1 d R
C5 C 0.2605(10) 0.4038(6) 0.1326(5) 0.060(3) Uani 1 1 d .
H5A H 0.1660 0.4074 0.1085 0.072 Uiso 1 1 d R
H5B H 0.3197 0.4487 0.1208 0.072 Uiso 1 1 d R
H5C H 0.2485 0.4044 0.1806 0.072 Uiso 1 1 d R
C6 C 0.2488(9) 0.2513(6) 0.1298(5) 0.055(2) Uani 1 1 d .
H6A H 0.1534 0.2544 0.1064 0.066 Uiso 1 1 d R
H6B H 0.2385 0.2495 0.1778 0.066 Uiso 1 1 d R
H6C H 0.2981 0.2037 0.1159 0.066 Uiso 1 1 d R
C7 C 0.6112(8) 0.2337(4) 0.1181(4) 0.0352(18) Uani 1 1 d .
C8 C 0.5959(9) 0.2163(5) 0.0492(4) 0.044(2) Uani 1 1 d .
H8 H 0.5389 0.2514 0.0193 0.052 Uiso 1 1 d R
C9 C 0.6609(9) 0.1491(5) 0.0230(5) 0.048(2) Uani 1 1 d .
H9 H 0.6486 0.1392 -0.0249 0.058 Uiso 1 1 d R
C10 C 0.7405(9) 0.0990(5) 0.0675(4) 0.041(2) Uani 1 1 d .
H10 H 0.7843 0.0513 0.0503 0.049 Uiso 1 1 d R
C11 C 0.7582(8) 0.1157(5) 0.1359(5) 0.043(2) Uani 1 1 d .
H11 H 0.8145 0.0808 0.1662 0.052 Uiso 1 1 d R
C12 C 0.6972(8) 0.1844(5) 0.1627(4) 0.0385(19) Uani 1 1 d .
C13 C 0.8127(7) 0.1770(4) 0.2779(4) 0.0331(18) Uani 1 1 d .
C14 C 0.9514(8) 0.1505(5) 0.2613(4) 0.0397(19) Uani 1 1 d .
H14 H 0.9759 0.1519 0.2147 0.048 Uiso 1 1 d R
C15 C 1.0528(8) 0.1242(5) 0.3112(5) 0.044(2) Uani 1 1 d .
H15 H 1.1448 0.1041 0.2973 0.053 Uiso 1 1 d R
C16 C 1.0243(9) 0.1236(5) 0.3795(5) 0.046(2) Uani 1 1 d .
H16 H 1.0963 0.1051 0.4136 0.056 Uiso 1 1 d R
C17 C 0.8911(8) 0.1528(5) 0.3967(4) 0.043(2) Uani 1 1 d .
H17 H 0.8681 0.1539 0.4435 0.051 Uiso 1 1 d R
C18 C 0.7858(8) 0.1806(4) 0.3475(4) 0.0335(18) Uani 1 1 d .
C19 C 0.6624(9) 0.2926(6) 0.4407(5) 0.053(2) Uani 1 1 d .
H19 H 0.7101 0.2583 0.4744 0.063 Uiso 1 1 d R
C20 C 0.7684(11) 0.3594(6) 0.4243(5) 0.068(3) Uani 1 1 d .
H20A H 0.7931 0.3905 0.4644 0.082 Uiso 1 1 d R
H20B H 0.7212 0.3933 0.3901 0.082 Uiso 1 1 d R
H20C H 0.8562 0.3371 0.4077 0.082 Uiso 1 1 d R
C21 C 0.5233(11) 0.3288(7) 0.4701(5) 0.072(3) Uani 1 1 d .
H21A H 0.5510 0.3598 0.5099 0.086 Uiso 1 1 d R
H21B H 0.4585 0.2863 0.4819 0.086 Uiso 1 1 d R
H21C H 0.4742 0.3627 0.4365 0.086 Uiso 1 1 d R
C22 C 0.4821(9) 0.1542(6) 0.3879(5) 0.053(2) Uani 1 1 d .
H22 H 0.3910 0.1805 0.3956 0.063 Uiso 1 1 d R
C23 C 0.4570(10) 0.0972(6) 0.3283(6) 0.070(3) Uani 1 1 d .
H23A H 0.3873 0.0567 0.3390 0.084 Uiso 1 1 d R
H23B H 0.5488 0.0723 0.3196 0.084 Uiso 1 1 d R
H23C H 0.4206 0.1263 0.2888 0.084 Uiso 1 1 d R
C24 C 0.5287(12) 0.1087(7) 0.4535(6) 0.082(4) Uani 1 1 d .
H24A H 0.4550 0.0701 0.4634 0.098 Uiso 1 1 d R
H24B H 0.5414 0.1462 0.4904 0.098 Uiso 1 1 d R
H24C H 0.6200 0.0816 0.4477 0.098 Uiso 1 1 d R
C25 C 0.4119(8) 0.3507(5) 0.2948(4) 0.0396(19) Uani 1 1 d .
C26 C 0.4374(10) 0.4334(5) 0.3047(4) 0.048(2) Uani 1 1 d .
H26 H 0.5319 0.4554 0.2964 0.057 Uiso 1 1 d R
C27 C 0.3282(11) 0.4835(5) 0.3269(5) 0.057(2) Uani 1 1 d .
H27 H 0.3483 0.5395 0.3343 0.068 Uiso 1 1 d R
C28 C 0.1891(10) 0.4552(5) 0.3390(5) 0.054(2) Uani 1 1 d .
C29 C 0.0721(12) 0.5102(7) 0.3636(6) 0.085(4) Uani 1 1 d .
H29A H 0.1099 0.5639 0.3677 0.102 Uiso 1 1 d R
H29B H 0.0446 0.4920 0.4072 0.102 Uiso 1 1 d R
H29C H -0.0124 0.5096 0.3320 0.102 Uiso 1 1 d R
C30 C 0.1653(10) 0.3736(6) 0.3293(5) 0.053(2) Uani 1 1 d .
H30 H 0.0697 0.3527 0.3369 0.064 Uiso 1 1 d R
C31 C 0.2721(8) 0.3229(5) 0.3079(4) 0.0402(19) Uani 1 1 d .
H31 H 0.2498 0.2667 0.3032 0.048 Uiso 1 1 d R

loop_
_atom_site_aniso_label
_atom_site_aniso_U_11
_atom_site_aniso_U_22
_atom_site_aniso_U_33
_atom_site_aniso_U_23
_atom_site_aniso_U_13
_atom_site_aniso_U_12
Ni1 0.0322(6) 0.0322(6) 0.0390(7) -0.0003(5) 0.0006(4) 0.0045(4)
P1 0.0395(11) 0.0326(11) 0.0394(13) 0.0009(10) 0.0001(9) 0.0032(9)
P2 0.0312(10) 0.0375(12) 0.0386(13) 0.0013(9) 0.0028(9) 0.0048(9)
N1 0.033(3) 0.035(4) 0.034(4) -0.003(3) 0.003(3) 0.011(3)
C1 0.065(6) 0.039(5) 0.055(6) -0.001(4) 0.013(5) -0.015(4)
C2 0.078(7) 0.066(7) 0.087(8) 0.013(6) -0.003(6) -0.031(6)
C3 0.088(7) 0.051(6) 0.066(7) 0.001(5) 0.013(6) -0.011(5)
C4 0.046(5) 0.048(5) 0.041(5) 0.005(4) -0.009(4) 0.010(4)
C5 0.058(6) 0.062(6) 0.058(6) -0.005(5) -0.009(5) 0.019(5)
C6 0.038(5) 0.066(6) 0.060(6) -0.007(5) -0.003(4) -0.001(4)
C7 0.039(4) 0.029(4) 0.039(5) 0.000(4) 0.009(4) 0.000(3)
C8 0.046(5) 0.043(5) 0.042(5) -0.005(4) -0.002(4) 0.001(4)
C9 0.041(5) 0.057(6) 0.047(5) -0.004(5) 0.002(4) 0.005(4)
C10 0.047(5) 0.035(4) 0.042(5) -0.006(4) 0.016(4) 0.002(4)
C11 0.036(4) 0.030(4) 0.064(6) 0.000(4) 0.004(4) 0.000(3)
C12 0.032(4) 0.041(5) 0.043(5) 0.003(4) 0.011(4) -0.005(4)
C13 0.026(4) 0.027(4) 0.046(5) -0.008(4) 0.006(4) 0.002(3)
C14 0.031(4) 0.042(5) 0.046(5) -0.002(4) 0.000(4) 0.000(4)
C15 0.028(4) 0.037(5) 0.068(7) 0.001(4) 0.005(4) 0.006(4)
C16 0.041(5) 0.043(5) 0.054(6) 0.000(4) -0.012(4) 0.013(4)
C17 0.044(5) 0.046(5) 0.038(5) 0.001(4) -0.002(4) 0.010(4)
C18 0.029(4) 0.032(4) 0.040(5) -0.006(4) 0.005(3) -0.001(3)
C19 0.052(5) 0.059(6) 0.045(5) -0.005(5) -0.004(4) 0.017(5)
C20 0.068(6) 0.056(6) 0.079(7) -0.020(6) -0.014(6) 0.006(5)
C21 0.076(7) 0.087(8) 0.052(6) -0.007(6) 0.005(5) 0.033(6)
C22 0.030(4) 0.052(5) 0.076(7) 0.017(5) 0.002(4) 0.007(4)
C23 0.039(5) 0.050(6) 0.118(9) 0.004(6) -0.013(6) -0.011(4)
C24 0.062(6) 0.091(8) 0.093(9) 0.053(7) 0.009(6) 0.010(6)
C25 0.034(4) 0.038(4) 0.046(5) 0.004(4) -0.005(4) 0.013(4)
C26 0.055(5) 0.037(5) 0.052(6) 0.005(4) 0.007(4) 0.008(4)
C27 0.075(6) 0.035(5) 0.063(6) 0.002(4) 0.018(5) 0.010(5)
C28 0.058(6) 0.046(6) 0.058(6) 0.013(5) 0.018(5) 0.019(4)
C29 0.087(8) 0.070(7) 0.103(9) 0.016(7) 0.041(7) 0.038(6)
C30 0.043(5) 0.060(6) 0.058(6) 0.008(5) 0.007(4) 0.008(4)
C31 0.046(5) 0.039(5) 0.036(5) 0.004(4) 0.004(4) -0.002(4)

loop_
_atom_type_symbol
_atom_type_description
_atom_type_scat_dispersion_real
_atom_type_scat_dispersion_imag
_atom_type_scat_source
C C 0.0033 0.0016 'International Tables Vol C Tables 4.2.6.8 and 6.1.1.4'
H H 0.0000 0.0000 'International Tables Vol C Tables 4.2.6.8 and 6.1.1.4'
N N 0.0061 0.0033 'International Tables Vol C Tables 4.2.6.8 and 6.1.1.4'
Ni Ni 0.3393 1.1124 'International Tables Vol C Tables 4.2.6.8 and 6.1.1.4'
P P 0.1023 0.0942 'International Tables Vol C Tables 4.2.6.8 and 6.1.1.4'

loop_
_geom_angle_atom_site_label_1
_geom_angle_atom_site_label_2
_geom_angle_atom_site_label_3
_geom_angle
C25 Ni1 N1 178.5(3)
C25 Ni1 P1 94.0(2)
N1 Ni1 P1 86.22(19)
C25 Ni1 P2 94.0(2)
N1 Ni1 P2 85.75(19)
P1 Ni1 P2 171.97(9)
C7 P1 C1 107.0(4)
C7 P1 C4 105.4(4)
C1 P1 C4 106.9(4)
C7 P1 Ni1 99.9(3)
C1 P1 Ni1 112.9(3)
C4 P1 Ni1 123.2(3)
C18 P2 C19 104.2(4)
C18 P2 C22 107.6(4)
C19 P2 C22 107.1(5)
C18 P2 Ni1 99.8(3)
C19 P2 Ni1 124.8(3)
C22 P2 Ni1 111.7(3)
C13 N1 C12 121.3(6)
C13 N1 Ni1 119.6(5)
C12 N1 Ni1 119.1(5)
C3 C1 C2 111.4(8)
C3 C1 P1 113.6(6)
C2 C1 P1 109.2(6)
C3 C1 H1 108.5
C2 C1 H1 107.9
P1 C1 H1 105.9
C1 C2 H2A 109.9
C1 C2 H2B 108.4
H2A C2 H2B 109.5
C1 C2 H2C 110.1
H2A C2 H2C 109.5
H2B C2 H2C 109.4
C1 C3 H3A 109.4
C1 C3 H3B 110.5
H3A C3 H3B 109.5
C1 C3 H3C 108.5
H3A C3 H3C 109.5
H3B C3 H3C 109.6
C6 C4 C5 112.1(7)
C6 C4 P1 109.2(5)
C5 C4 P1 112.9(6)
C6 C4 H4 107.6
C5 C4 H4 106.5
P1 C4 H4 108.3
C4 C5 H5A 111.2
C4 C5 H5B 109.0
H5A C5 H5B 109.4
C4 C5 H5C 108.4
H5A C5 H5C 109.4
H5B C5 H5C 109.4
C4 C6 H6A 110.4
C4 C6 H6B 107.6
H6A C6 H6B 109.5
C4 C6 H6C 110.3
H6A C6 H6C 109.5
H6B C6 H6C 109.5
C8 C7 C12 120.6(7)
C8 C7 P1 125.3(6)
C12 C7 P1 114.1(6)
C9 C8 C7 121.1(8)
C9 C8 H8 119.4
C7 C8 H8 119.5
C10 C9 C8 118.1(8)
C10 C9 H9 123.1
C8 C9 H9 118.8
C11 C10 C9 121.6(8)
C11 C10 H10 119.2
C9 C10 H10 119.2
C10 C11 C12 120.9(8)
C10 C11 H11 120.8
C12 C11 H11 118.2
C11 C12 C7 117.6(8)
C11 C12 N1 125.8(7)
C7 C12 N1 116.3(7)
N1 C13 C14 125.8(7)
N1 C13 C18 116.8(6)
C14 C13 C18 117.2(7)
C15 C14 C13 120.6(8)
C15 C14 H14 120.4
C13 C14 H14 119.0
C14 C15 C16 122.5(7)
C14 C15 H15 117.7
C16 C15 H15 119.7
C17 C16 C15 117.4(7)
C17 C16 H16 121.2
C15 C16 H16 121.4
C16 C17 C18 121.7(8)
C16 C17 H17 119.7
C18 C17 H17 118.6
C17 C18 C13 120.4(7)
C17 C18 P2 126.0(6)
C13 C18 P2 113.3(5)
C20 C19 C21 109.9(8)
C20 C19 P2 110.2(6)
C21 C19 P2 111.6(6)
C20 C19 H19 108.5
C21 C19 H19 108.5
P2 C19 H19 108.1
C19 C20 H20A 109.7
C19 C20 H20B 108.5
H20A C20 H20B 109.4
C19 C20 H20C 110.2
H20A C20 H20C 109.5
H20B C20 H20C 109.5
C19 C21 H21A 109.7
C19 C21 H21B 109.6
H21A C21 H21B 109.4
C19 C21 H21C 109.0
H21A C21 H21C 109.6
H21B C21 H21C 109.5
C23 C22 C24 111.4(9)
C23 C22 P2 107.8(7)
C24 C22 P2 114.1(6)
C23 C22 H22 108.6
C24 C22 H22 106.6
P2 C22 H22 108.1
C22 C23 H23A 109.8
C22 C23 H23B 108.6
H23A C23 H23B 109.5
C22 C23 H23C 109.9
H23A C23 H23C 109.5
H23B C23 H23C 109.5
C22 C24 H24A 110.0
C22 C24 H24B 109.4
H24A C24 H24B 109.5
C22 C24 H24C 109.0
H24A C24 H24C 109.5
H24B C24 H24C 109.4
C31 C25 C26 116.3(7)
C31 C25 Ni1 121.4(6)
C26 C25 Ni1 122.3(6)
C27 C26 C25 121.0(8)
C27 C26 H26 119.5
C25 C26 H26 119.4
C26 C27 C28 122.0(9)
C26 C27 H27 119.8
C28 C27 H27 118.2
C30 C28 C27 116.5(8)
C30 C28 C29 122.1(9)
C27 C28 C29 121.4(9)
C28 C29 H29A 109.6
C28 C29 H29B 109.1
H29A C29 H29B 109.4
C28 C29 H29C 109.8
H29A C29 H29C 109.5
H29B C29 H29C 109.5
C31 C30 C28 122.4(8)
C31 C30 H30 119.6
C28 C30 H30 118.0
C30 C31 C25 121.8(8)
C30 C31 H31 118.5
C25 C31 H31 119.6

loop_
_geom_bond_atom_site_label_1
_geom_bond_atom_site_label_2
_geom_bond_distance
Ni1 C25 1.909(8)
Ni1 N1 1.938(6)
Ni1 P1 2.159(2)
Ni1 P2 2.165(2)
P1 C7 1.813(8)
P1 C1 1.843(8)
P1 C4 1.849(8)
P2 C18 1.819(7)
P2 C19 1.852(9)
P2 C22 1.852(9)
N1 C13 1.384(9)
N1 C12 1.422(10)
C1 C3 1.543(13)
C1 C2 1.531(13)
C1 H1 0.9596
C2 H2A 0.9598
C2 H2B 0.9604
C2 H2C 0.9585
C3 H3A 0.9604
C3 H3B 0.9600
C3 H3C 0.9590
C4 C6 1.531(12)
C4 C5 1.535(12)
C4 H4 0.9603
C5 H5A 0.9593
C5 H5B 0.9599
C5 H5C 0.9609
C6 H6A 0.9600
C6 H6B 0.9587
C6 H6C 0.9603
C7 C8 1.389(11)
C7 C12 1.406(11)
C8 C9 1.383(12)
C8 H8 0.9598
C9 C10 1.384(11)
C9 H9 0.9593
C10 C11 1.378(11)
C10 H10 0.9611
C11 C12 1.392(11)
C11 H11 0.9592
C13 C14 1.399(10)
C13 C18 1.414(11)
C14 C15 1.378(11)
C14 H14 0.9608
C15 C16 1.390(12)
C15 H15 0.9597
C16 C17 1.372(11)
C16 H16 0.9606
C17 C18 1.400(10)
C17 H17 0.9606
C19 C20 1.524(13)
C19 C21 1.551(12)
C19 H19 0.9598
C20 H20A 0.9607
C20 H20B 0.9606
C20 H20C 0.9594
C21 H21A 0.9604
C21 H21B 0.9605
C21 H21C 0.9599
C22 C23 1.518(14)
C22 C24 1.538(13)
C22 H22 0.9600
C23 H23A 0.9598
C23 H23B 0.9597
C23 H23C 0.9592
C24 H24A 0.9594
C24 H24B 0.9610
C24 H24C 0.9605
C25 C31 1.396(11)
C25 C26 1.410(11)
C26 C27 1.392(12)
C26 H26 0.9603
C27 C28 1.389(13)
C27 H27 0.9602
C28 C30 1.387(12)
C28 C29 1.511(12)
C29 H29A 0.9603
C29 H29B 0.9609
C29 H29C 0.9600
C30 C31 1.376(11)
C30 H30 0.9596
C31 H31 0.9614
